data_1559400
loop_
_publ_author_name
'Verma, Vivek'
'Bordignon, Simone'
'Chierotti, Michele R.'
'Lestari, Monica'
'Lyons, Kieran'
'Padrela, Luis'
'Ryan, Kevin M.'
'Lusi, Matteo'

_publ_section_title
;
 Cortisone and cortisol break hydrogen-bonding rules to make a
 drug--prodrug solid solution
;
_journal_issue 6
_journal_name_full IUCrJ
_journal_page_first
;
;
_journal_paper_doi 10.1107/S2052252520013263
_journal_volume 7
_journal_year 2020
_chemical_absolute_configuration rm
_chemical_formula_sum 'C21 H29.27 O5'
_chemical_formula_weight 361.71
_space_group_crystal_system orthorhombic
_space_group_IT_number 19
_space_group_name_Hall 'P 2ac 2ab'
_space_group_name_H-M_alt 'P 21 21 21'
_atom_sites_solution_hydrogens geom
_audit_creation_method SHELXL-2014/7
_cell_angle_alpha 90
_cell_angle_beta 90
_cell_angle_gamma 90
_cell_formula_units_Z 4
_cell_length_a 7.7308(7)
_cell_length_b 10.1237(9)
_cell_length_c 23.694(2)
_cell_measurement_reflns_used 52
_cell_measurement_temperature 296(2)
_cell_measurement_theta_max 20
_cell_measurement_theta_min 2
_cell_volume 1854.4(3)
_computing_structure_refinement 'SHELXL-2014/7 (Sheldrick, 2014)'
_diffrn_ambient_temperature 296(2)
_diffrn_measured_fraction_theta_full 0.999
_diffrn_measured_fraction_theta_max 0.999
_diffrn_measurement_device_type 'bruker d8 quest'
_diffrn_radiation_type MoK\a
_diffrn_radiation_wavelength 0.71073
_diffrn_reflns_av_R_equivalents 0.2140
_diffrn_reflns_av_unetI/netI 0.2449
_diffrn_reflns_Laue_measured_fraction_full 0.999
_diffrn_reflns_Laue_measured_fraction_max 0.999
_diffrn_reflns_limit_h_max 11
_diffrn_reflns_limit_h_min -10
_diffrn_reflns_limit_k_max 14
_diffrn_reflns_limit_k_min -11
_diffrn_reflns_limit_l_max 33
_diffrn_reflns_limit_l_min -33
_diffrn_reflns_number 30635
_diffrn_reflns_point_group_measured_fraction_full 0.999
_diffrn_reflns_point_group_measured_fraction_max 0.998
_diffrn_reflns_theta_full 25.242
_diffrn_reflns_theta_max 30.514
_diffrn_reflns_theta_min 2.646
_exptl_absorpt_coefficient_mu 0.091
_exptl_absorpt_correction_T_max 0.7461
_exptl_absorpt_correction_T_min 0.6334
_exptl_absorpt_correction_type multi-scan
_exptl_absorpt_process_details sadabs
_exptl_crystal_colour colourles
_exptl_crystal_density_diffrn 1.296
_exptl_crystal_description prism
_exptl_crystal_F_000 781
_exptl_crystal_size_max 0.1
_exptl_crystal_size_mid 0.05
_exptl_crystal_size_min 0.05
_refine_diff_density_max 0.243
_refine_diff_density_min -0.212
_refine_diff_density_rms 0.053
_refine_ls_abs_structure_details
;
 Flack x determined using 519 quotients [(I+)-(I-)]/[(I+)+(I-)]
 (Parsons, Flack and Wagner, Acta Cryst. B69 (2013) 249-259).
;
_refine_ls_abs_structure_Flack -3.3(10)
_refine_ls_extinction_coef 0.012(3)
_refine_ls_extinction_expression Fc^*^=kFc[1+0.001xFc^2^\l^3^/sin(2\q)]^-1/4^
_refine_ls_extinction_method 'SHELXL-2014/7 (Sheldrick 2014'
_refine_ls_goodness_of_fit_ref 0.967
_refine_ls_hydrogen_treatment constr
_refine_ls_matrix_type full
_refine_ls_number_parameters 242
_refine_ls_number_reflns 5649
_refine_ls_number_restraints 0
_refine_ls_restrained_S_all 0.967
_refine_ls_R_factor_all 0.2847
_refine_ls_R_factor_gt 0.0715
_refine_ls_shift/su_max 0.000
_refine_ls_shift/su_mean 0.000
_refine_ls_structure_factor_coef Fsqd
_refine_ls_weighting_details 'w=1/[\s^2^(Fo^2^)+(0.0625P)^2^] where P=(Fo^2^+2Fc^2^)/3'
_refine_ls_weighting_scheme calc
_refine_ls_wR_factor_gt 0.1271
_refine_ls_wR_factor_ref 0.1907
_reflns_Friedel_coverage 0.758
_reflns_Friedel_fraction_full 1.000
_reflns_Friedel_fraction_max 0.997
_reflns_number_gt 1824
_reflns_number_total 5649
_reflns_threshold_expression 'I > 2\s(I)'
_cod_data_source_file lq5036.cif
_cod_data_source_block C_KL3
_cod_database_code 1559400
_shelx_shelxl_version_number 2014/7
_shelx_space_group_comment
;
The symmetry employed for this shelxl refinement is uniquely defined
by the following loop, which should always be used as a source of
symmetry information in preference to the above space-group names.
They are only intended as comments.
;

loop_
_space_group_symop_operation_xyz
'x, y, z'
'-x+1/2, -y, z+1/2'
'x+1/2, -y+1/2, -z'
'-x, y+1/2, -z+1/2'

loop_
_atom_site_label
_atom_site_type_symbol
_atom_site_fract_x
_atom_site_fract_y
_atom_site_fract_z
_atom_site_U_iso_or_equiv
_atom_site_adp_type
_atom_site_occupancy
_atom_site_site_symmetry_order
_atom_site_calc_flag
_atom_site_refinement_flags_posn
_atom_site_refinement_flags_adp
_atom_site_refinement_flags_occupancy
_atom_site_disorder_assembly
_atom_site_disorder_group
C1 C 0.0404(7) 0.3216(8) 0.8654(2) 0.064(2) Uani 1 1 d . . . . .
H1A H -0.0605 0.3726 0.8546 0.076 Uiso 1 1 calc R U . . .
H1B H 0.0349 0.2378 0.8456 0.076 Uiso 1 1 calc R U . . .
C2 C 0.0337(8) 0.2954(7) 0.9292(2) 0.0629(19) Uani 1 1 d . . . . .
H2A H 0.0280 0.3787 0.9494 0.075 Uiso 1 1 calc R U . . .
H2B H -0.0691 0.2448 0.9383 0.075 Uiso 1 1 calc R U . . .
O3 O 0.1847(6) 0.1291(5) 0.9818(2) 0.0867(16) Uani 1 1 d . . . . .
C3 C 0.1903(9) 0.2211(7) 0.9470(3) 0.0584(17) Uani 1 1 d . . . . .
C4 C 0.3531(7) 0.2615(6) 0.9219(2) 0.0471(15) Uani 1 1 d . . . . .
H4 H 0.4554 0.2284 0.9369 0.057 Uiso 1 1 calc R U . . .
C5 C 0.3624(7) 0.3449(6) 0.8778(2) 0.0405(14) Uani 1 1 d . . . . .
C6 C 0.5343(7) 0.3946(6) 0.8565(2) 0.0523(17) Uani 1 1 d . . . . .
H6A H 0.6268 0.3518 0.8773 0.063 Uiso 1 1 calc R U . . .
H6B H 0.5425 0.4889 0.8631 0.063 Uiso 1 1 calc R U . . .
C7 C 0.5574(7) 0.3671(6) 0.7932(2) 0.0507(16) Uani 1 1 d . . . . .
H7A H 0.6631 0.4092 0.7804 0.061 Uiso 1 1 calc R U . . .
H7B H 0.5701 0.2727 0.7876 0.061 Uiso 1 1 calc R U . . .
C8 C 0.4065(6) 0.4166(6) 0.7573(2) 0.0395(14) Uani 1 1 d . . . . .
H8 H 0.4056 0.5134 0.7574 0.047 Uiso 1 1 calc R U . . .
C9 C 0.2344(6) 0.3650(5) 0.7821(2) 0.0387(14) Uani 1 1 d . . . . .
H9 H 0.2458 0.2686 0.7807 0.046 Uiso 1 1 calc R U . . .
C10 C 0.2046(7) 0.3964(5) 0.8461(2) 0.0410(14) Uani 1 1 d . . . . .
O11 O -0.0141(6) 0.4951(6) 0.7532(2) 0.0858(16) Uani 1 1 d . . . . .
H11 H -0.0537 0.5230 0.7234 0.103 Uiso 0.63(6) 1 calc R U P . .
C11 C 0.0840(7) 0.3949(8) 0.7433(2) 0.0567(17) Uani 1 1 d . . . . .
H11A H 0.0053 0.3251 0.7559 0.068 Uiso 0.63(6) 1 calc R U P . .
C12 C 0.1055(6) 0.3506(7) 0.6825(2) 0.0500(17) Uani 1 1 d . . . . .
H12A H 0.0075 0.3804 0.6603 0.060 Uiso 1 1 calc R U . . .
H12B H 0.1091 0.2549 0.6809 0.060 Uiso 1 1 calc R U . . .
C13 C 0.2730(6) 0.4075(5) 0.6577(2) 0.0356(13) Uani 1 1 d . . . . .
C14 C 0.4241(6) 0.3675(6) 0.6966(2) 0.0397(14) Uani 1 1 d . . . . .
H14 H 0.4229 0.2708 0.6985 0.048 Uiso 1 1 calc R U . . .
C15 C 0.5849(7) 0.4052(7) 0.6626(2) 0.0577(17) Uani 1 1 d . . . . .
H15A H 0.6833 0.3513 0.6734 0.069 Uiso 1 1 calc R U . . .
H15B H 0.6140 0.4975 0.6681 0.069 Uiso 1 1 calc R U . . .
C16 C 0.5322(7) 0.3782(6) 0.6003(2) 0.0512(15) Uani 1 1 d . . . . .
H16A H 0.5551 0.4553 0.5772 0.061 Uiso 1 1 calc R U . . .
H16B H 0.5971 0.3042 0.5853 0.061 Uiso 1 1 calc R U . . .
O17 O 0.3042(5) 0.2070(3) 0.60370(17) 0.0531(11) Uani 1 1 d . . . . .
H17 H 0.3489 0.1703 0.5765 0.064 Uiso 1 1 calc R U . . .
C17 C 0.3358(7) 0.3465(5) 0.6006(2) 0.0401(13) Uani 1 1 d . . . . .
C18 C 0.2571(8) 0.5566(5) 0.6517(2) 0.0577(18) Uani 1 1 d . . . . .
H18A H 0.2360 0.5951 0.6881 0.087 Uiso 1 1 calc R U . . .
H18B H 0.1628 0.5772 0.6269 0.087 Uiso 1 1 calc R U . . .
H18C H 0.3626 0.5917 0.6364 0.087 Uiso 1 1 calc R U . . .
C19 C 0.1886(9) 0.5440(6) 0.8590(3) 0.069(2) Uani 1 1 d . . . . .
H19A H 0.2005 0.5581 0.8989 0.104 Uiso 1 1 calc R U . . .
H19B H 0.0774 0.5752 0.8468 0.104 Uiso 1 1 calc R U . . .
H19C H 0.2778 0.5914 0.8394 0.104 Uiso 1 1 calc R U . . .
O20 O 0.2855(6) 0.5014(5) 0.52516(19) 0.0790(14) Uani 1 1 d . . . . .
C20 C 0.2402(8) 0.4035(6) 0.5497(2) 0.0482(15) Uani 1 1 d . . . . .
O21 O -0.0112(7) 0.3977(4) 0.48676(19) 0.0739(14) Uani 1 1 d . . . . .
H21 H -0.0249 0.4761 0.4943 0.089 Uiso 1 1 calc R U . . .
C21 C 0.0738(9) 0.3343(7) 0.5322(3) 0.069(2) Uani 1 1 d . . . . .
H21A H 0.1004 0.2442 0.5214 0.082 Uiso 1 1 calc R U . . .
H21B H -0.0038 0.3310 0.5643 0.082 Uiso 1 1 calc R U . . .

loop_
_atom_site_aniso_label
_atom_site_aniso_U_11
_atom_site_aniso_U_22
_atom_site_aniso_U_33
_atom_site_aniso_U_23
_atom_site_aniso_U_13
_atom_site_aniso_U_12
C1 0.040(3) 0.106(6) 0.045(4) -0.004(4) 0.008(3) -0.014(4)
C2 0.053(4) 0.090(5) 0.045(4) -0.001(4) 0.007(3) -0.017(4)
O3 0.102(4) 0.079(4) 0.078(3) 0.021(3) 0.008(3) -0.023(3)
C3 0.070(5) 0.061(5) 0.044(4) -0.007(4) 0.002(4) -0.016(4)
C4 0.050(4) 0.048(4) 0.043(4) -0.003(3) -0.002(3) -0.001(3)
C5 0.042(3) 0.039(3) 0.041(3) -0.005(3) -0.002(3) 0.000(3)
C6 0.040(3) 0.065(4) 0.051(4) 0.004(3) -0.004(3) -0.005(3)
C7 0.030(3) 0.072(5) 0.050(4) 0.006(3) -0.001(3) -0.004(3)
C8 0.033(3) 0.041(3) 0.045(3) -0.002(3) -0.003(3) -0.004(3)
C9 0.033(3) 0.042(4) 0.041(3) -0.001(3) -0.001(2) 0.000(3)
C10 0.038(3) 0.047(4) 0.038(3) -0.007(3) 0.000(3) -0.001(3)
O11 0.071(3) 0.126(4) 0.061(3) -0.017(3) -0.017(2) 0.052(3)
C11 0.040(3) 0.089(5) 0.041(4) -0.006(4) 0.001(3) 0.009(4)
C12 0.036(3) 0.071(5) 0.043(4) -0.006(3) -0.003(3) -0.003(3)
C13 0.034(3) 0.033(3) 0.040(3) -0.001(3) -0.001(3) 0.002(3)
C14 0.032(3) 0.043(4) 0.044(3) 0.003(3) 0.002(3) -0.006(3)
C15 0.042(3) 0.077(5) 0.055(4) 0.003(4) 0.002(3) -0.005(3)
C16 0.049(3) 0.051(4) 0.053(4) 0.003(3) 0.010(3) 0.002(3)
O17 0.074(3) 0.035(2) 0.049(3) -0.0039(19) 0.009(2) 0.001(2)
C17 0.050(3) 0.027(3) 0.044(3) -0.001(3) 0.004(3) -0.001(3)
C18 0.073(4) 0.044(4) 0.057(4) 0.002(3) -0.002(3) 0.013(3)
C19 0.080(5) 0.061(5) 0.066(5) -0.012(4) -0.019(4) 0.026(4)
O20 0.091(3) 0.075(3) 0.072(3) 0.029(3) -0.014(3) -0.016(3)
C20 0.058(4) 0.049(4) 0.038(3) 0.001(3) -0.004(3) -0.001(4)
O21 0.098(3) 0.057(3) 0.067(3) -0.018(3) -0.033(3) 0.014(3)
C21 0.076(5) 0.078(5) 0.052(4) -0.004(4) -0.017(4) -0.005(4)

loop_
_atom_type_symbol
_atom_type_description
_atom_type_scat_dispersion_real
_atom_type_scat_dispersion_imag
_atom_type_scat_source
C C 0.0033 0.0016 'International Tables Vol C Tables 4.2.6.8 and 6.1.1.4'
H H 0.0000 0.0000 'International Tables Vol C Tables 4.2.6.8 and 6.1.1.4'
O O 0.0106 0.0060 'International Tables Vol C Tables 4.2.6.8 and 6.1.1.4'

loop_
_geom_angle_atom_site_label_1
_geom_angle_atom_site_label_2
_geom_angle_atom_site_label_3
_geom_angle
_geom_angle_site_symmetry_1
_geom_angle_site_symmetry_3
_geom_angle_publ_flag
C2 C1 C10 113.7(5) . . ?
C2 C1 H1A 108.8 . . ?
C10 C1 H1A 108.8 . . ?
C2 C1 H1B 108.8 . . ?
C10 C1 H1B 108.8 . . ?
H1A C1 H1B 107.7 . . ?
C3 C2 C1 109.8(5) . . ?
C3 C2 H2A 109.7 . . ?
C1 C2 H2A 109.7 . . ?
C3 C2 H2B 109.7 . . ?
C1 C2 H2B 109.7 . . ?
H2A C2 H2B 108.2 . . ?
O3 C3 C4 120.9(7) . . ?
O3 C3 C2 122.6(6) . . ?
C4 C3 C2 116.6(6) . . ?
C5 C4 C3 122.8(6) . . ?
C5 C4 H4 118.6 . . ?
C3 C4 H4 118.6 . . ?
C4 C5 C6 121.1(5) . . ?
C4 C5 C10 123.7(5) . . ?
C6 C5 C10 115.2(5) . . ?
C5 C6 C7 111.7(4) . . ?
C5 C6 H6A 109.3 . . ?
C7 C6 H6A 109.3 . . ?
C5 C6 H6B 109.3 . . ?
C7 C6 H6B 109.3 . . ?
H6A C6 H6B 107.9 . . ?
C8 C7 C6 113.3(4) . . ?
C8 C7 H7A 108.9 . . ?
C6 C7 H7A 108.9 . . ?
C8 C7 H7B 108.9 . . ?
C6 C7 H7B 108.9 . . ?
H7A C7 H7B 107.7 . . ?
C14 C8 C7 110.5(4) . . ?
C14 C8 C9 109.0(4) . . ?
C7 C8 C9 109.5(4) . . ?
C14 C8 H8 109.3 . . ?
C7 C8 H8 109.3 . . ?
C9 C8 H8 109.3 . . ?
C11 C9 C8 111.2(4) . . ?
C11 C9 C10 115.8(4) . . ?
C8 C9 C10 115.3(4) . . ?
C11 C9 H9 104.3 . . ?
C8 C9 H9 104.3 . . ?
C10 C9 H9 104.3 . . ?
C5 C10 C19 107.4(5) . . ?
C5 C10 C1 110.1(4) . . ?
C19 C10 C1 110.7(5) . . ?
C5 C10 C9 106.8(4) . . ?
C19 C10 C9 113.8(4) . . ?
C1 C10 C9 107.9(4) . . ?
C11 O11 H11 109.5 . . ?
O11 C11 C9 119.9(5) . . ?
O11 C11 C12 118.1(5) . . ?
C9 C11 C12 115.7(5) . . ?
O11 C11 H11A 98.4 . . ?
C9 C11 H11A 98.4 . . ?
C12 C11 H11A 98.4 . . ?
C11 C12 C13 110.2(5) . . ?
C11 C12 H12A 109.6 . . ?
C13 C12 H12A 109.6 . . ?
C11 C12 H12B 109.6 . . ?
C13 C12 H12B 109.6 . . ?
H12A C12 H12B 108.1 . . ?
C18 C13 C12 109.9(5) . . ?
C18 C13 C14 112.1(5) . . ?
C12 C13 C14 108.2(4) . . ?
C18 C13 C17 109.7(4) . . ?
C12 C13 C17 116.4(4) . . ?
C14 C13 C17 100.3(4) . . ?
C8 C14 C15 119.1(4) . . ?
C8 C14 C13 114.2(4) . . ?
C15 C14 C13 103.6(4) . . ?
C8 C14 H14 106.3 . . ?
C15 C14 H14 106.3 . . ?
C13 C14 H14 106.3 . . ?
C14 C15 C16 104.0(4) . . ?
C14 C15 H15A 111.0 . . ?
C16 C15 H15A 111.0 . . ?
C14 C15 H15B 111.0 . . ?
C16 C15 H15B 111.0 . . ?
H15A C15 H15B 109.0 . . ?
C17 C16 C15 106.8(5) . . ?
C17 C16 H16A 110.4 . . ?
C15 C16 H16A 110.4 . . ?
C17 C16 H16B 110.4 . . ?
C15 C16 H16B 110.4 . . ?
H16A C16 H16B 108.6 . . ?
C17 O17 H17 109.5 . . ?
O17 C17 C20 109.3(5) . . ?
O17 C17 C16 111.8(4) . . ?
C20 C17 C16 113.1(5) . . ?
O17 C17 C13 106.9(4) . . ?
C20 C17 C13 112.6(4) . . ?
C16 C17 C13 103.0(4) . . ?
C13 C18 H18A 109.5 . . ?
C13 C18 H18B 109.5 . . ?
H18A C18 H18B 109.5 . . ?
C13 C18 H18C 109.5 . . ?
H18A C18 H18C 109.5 . . ?
H18B C18 H18C 109.5 . . ?
C10 C19 H19A 109.5 . . ?
C10 C19 H19B 109.5 . . ?
H19A C19 H19B 109.5 . . ?
C10 C19 H19C 109.5 . . ?
H19A C19 H19C 109.5 . . ?
H19B C19 H19C 109.5 . . ?
O20 C20 C21 119.6(6) . . ?
O20 C20 C17 123.6(5) . . ?
C21 C20 C17 116.7(5) . . ?
C21 O21 H21 109.5 . . ?
O21 C21 C20 113.0(6) . . ?
O21 C21 H21A 109.0 . . ?
C20 C21 H21A 109.0 . . ?
O21 C21 H21B 109.0 . . ?
C20 C21 H21B 109.0 . . ?
H21A C21 H21B 107.8 . . ?

loop_
_geom_bond_atom_site_label_1
_geom_bond_atom_site_label_2
_geom_bond_distance
_geom_bond_site_symmetry_2
_geom_bond_publ_flag
C1 C2 1.537(7) . ?
C1 C10 1.546(8) . ?
C1 H1A 0.9700 . ?
C1 H1B 0.9700 . ?
C2 C3 1.486(9) . ?
C2 H2A 0.9700 . ?
C2 H2B 0.9700 . ?
O3 C3 1.244(7) . ?
C3 C4 1.451(8) . ?
C4 C5 1.345(7) . ?
C4 H4 0.9300 . ?
C5 C6 1.509(7) . ?
C5 C10 1.524(7) . ?
C6 C7 1.534(7) . ?
C6 H6A 0.9700 . ?
C6 H6B 0.9700 . ?
C7 C8 1.530(7) . ?
C7 H7A 0.9700 . ?
C7 H7B 0.9700 . ?
C8 C14 1.527(7) . ?
C8 C9 1.545(7) . ?
C8 H8 0.9800 . ?
C9 C11 1.514(7) . ?
C9 C10 1.567(7) . ?
C9 H9 0.9800 . ?
C10 C19 1.531(7) . ?
O11 C11 1.288(7) . ?
O11 H11 0.8200 . ?
C11 C12 1.517(7) . ?
C11 H11A 0.9800 . ?
C12 C13 1.534(7) . ?
C12 H12A 0.9700 . ?
C12 H12B 0.9700 . ?
C13 C18 1.522(7) . ?
C13 C14 1.542(7) . ?
C13 C17 1.565(7) . ?
C14 C15 1.529(7) . ?
C14 H14 0.9800 . ?
C15 C16 1.556(7) . ?
C15 H15A 0.9700 . ?
C15 H15B 0.9700 . ?
C16 C17 1.552(7) . ?
C16 H16A 0.9700 . ?
C16 H16B 0.9700 . ?
O17 C17 1.435(6) . ?
O17 H17 0.8200 . ?
C17 C20 1.528(8) . ?
C18 H18A 0.9600 . ?
C18 H18B 0.9600 . ?
C18 H18C 0.9600 . ?
C19 H19A 0.9600 . ?
C19 H19B 0.9600 . ?
C19 H19C 0.9600 . ?
O20 C20 1.200(7) . ?
C20 C21 1.522(8) . ?
O21 C21 1.415(7) . ?
O21 H21 0.8200 . ?
C21 H21A 0.9700 . ?
C21 H21B 0.9700 . ?
